data_1575743
loop_
_publ_author_name
'Kravets, Kateryna'
'Kravets, Mykola'
'Danylyuk, Oksana'

_publ_section_title
;
 Host--guest conformational adaptation in the crystal complexes of
 pentamidine and p-sulfonato-calix[n]arenes
;
_journal_issue 40
_journal_name_full CrystEngComm
_journal_page_first 6611
_journal_page_last 6622
_journal_paper_doi 10.1039/D5CE00666J
_journal_volume 27
_journal_year 2025
_chemical_formula_moiety 'C28 H20 O16 S4, 2(C19 H26 N4 O2), 2(C3 H6 O), 6(H2 O)'
_chemical_formula_sum 'C72 H96 N8 O28 S4'
_chemical_formula_weight 1649.80
_chemical_name_common 'p-sulfonatocalix[4]arene / pentamidine / acetone host-guest complex'
_space_group_crystal_system monoclinic
_space_group_IT_number 15
_space_group_name_Hall '-I 2ya'
_space_group_name_H-M_alt 'I 1 2/a 1'
_atom_sites_solution_hydrogens geom
_atom_sites_solution_primary direct
_audit_creation_method SHELXL-2019/3
_audit_update_record
;
2025-07-03 deposited with the CCDC.	2025-09-12 downloaded from the CCDC.
;
_cell_angle_alpha 90
_cell_angle_beta 108.954(17)
_cell_angle_gamma 90
_cell_formula_units_Z 4
_cell_length_a 25.024(3)
_cell_length_b 13.519(2)
_cell_length_c 24.370(4)
_cell_measurement_reflns_used 5136
_cell_measurement_temperature 100.0(1)
_cell_measurement_theta_max 67.892
_cell_measurement_theta_min 2.195
_cell_volume 7797(2)
_computing_cell_refinement 'CrysAlisPro 1.171.40.45a (Rigaku OD, 2019)'
_computing_data_collection 'CrysAlisPro 1.171.40.45a (Rigaku OD, 2019)'
_computing_data_reduction 'CrysAlisPro 1.171.40.45a (Rigaku OD, 2019)'
_computing_structure_refinement 'SHELXL-2019/2 (Sheldrick, 2019)'
_computing_structure_solution 'SHELXS-97 (Sheldrick, 1990)'
_diffrn_ambient_temperature 100.0(1)
_diffrn_detector_area_resol_mean 16.2974
_diffrn_measured_fraction_theta_full 0.998
_diffrn_measured_fraction_theta_max 0.998
_diffrn_measurement_device_type 'SuperNova, Dual, Cu at home/near, Eos'
_diffrn_measurement_method '\w scans'
_diffrn_radiation_type CuK\a
_diffrn_radiation_wavelength 1.54184
_diffrn_reflns_av_R_equivalents 0.1344
_diffrn_reflns_av_unetI/netI 0.0647
_diffrn_reflns_Laue_measured_fraction_full 0.998
_diffrn_reflns_Laue_measured_fraction_max 0.998
_diffrn_reflns_limit_h_max 29
_diffrn_reflns_limit_h_min -27
_diffrn_reflns_limit_k_max 15
_diffrn_reflns_limit_k_min -14
_diffrn_reflns_limit_l_max 28
_diffrn_reflns_limit_l_min -28
_diffrn_reflns_number 44737
_diffrn_reflns_point_group_measured_fraction_full 0.998
_diffrn_reflns_point_group_measured_fraction_max 0.998
_diffrn_reflns_theta_full 65.081
_diffrn_reflns_theta_max 65.081
_diffrn_reflns_theta_min 4.867
_diffrn_source 'micro-focus sealed X-ray tube'
_exptl_absorpt_coefficient_mu 1.863
_exptl_absorpt_correction_T_max 1.00000
_exptl_absorpt_correction_T_min 0.33893
_exptl_absorpt_correction_type multi-scan
_exptl_absorpt_process_details
;
CrysAlisPro 1.171.40.45a (Rigaku Oxford Diffraction, 2019)
Empirical absorption correction using spherical harmonics,
 implemented in SCALE3 ABSPACK scaling algorithm.
;
_exptl_crystal_colour colorless
_exptl_crystal_density_diffrn 1.405
_exptl_crystal_description plate
_exptl_crystal_F_000 3488
_exptl_crystal_size_max 0.320
_exptl_crystal_size_mid 0.180
_exptl_crystal_size_min 0.020
_refine_diff_density_max 0.504
_refine_diff_density_min -0.414
_refine_diff_density_rms 0.076
_refine_ls_extinction_method none
_refine_ls_goodness_of_fit_ref 1.116
_refine_ls_hydrogen_treatment constr
_refine_ls_matrix_type full
_refine_ls_number_parameters 803
_refine_ls_number_reflns 6650
_refine_ls_number_restraints 1251
_refine_ls_restrained_S_all 1.027
_refine_ls_R_factor_all 0.1574
_refine_ls_R_factor_gt 0.1234
_refine_ls_shift/su_max 0.000
_refine_ls_shift/su_mean 0.000
_refine_ls_structure_factor_coef Fsqd
_refine_ls_weighting_details 'w=1/[\s^2^(Fo^2^)+(0.1984P)^2^+13.7118P] where P=(Fo^2^+2Fc^2^)/3'
_refine_ls_weighting_scheme calc
_refine_ls_wR_factor_gt 0.3545
_refine_ls_wR_factor_ref 0.3988
_reflns_Friedel_coverage 0.000
_reflns_number_gt 3901
_reflns_number_total 6650
_reflns_threshold_expression 'I > 2\s(I)'
_cod_data_source_file d5ce00666j1.cif
_cod_data_source_block C4S_PT_aceton
_cod_depositor_comments 'Adding full bibliography for 1575742--1575748.cif.'
_cod_original_cell_volume 7798(2)
_cod_original_sg_symbol_H-M 'I 2/a'
_cod_database_code 1575743
_shelx_shelxl_version_number 2019/3
_shelx_space_group_comment
;
The symmetry employed for this shelxl refinement is uniquely defined
by the following loop, which should always be used as a source of
symmetry information in preference to the above space-group names.
They are only intended as comments.
;
_shelx_estimated_absorpt_t_min 0.587
_shelx_estimated_absorpt_t_max 0.964

loop_
_space_group_symop_operation_xyz
'x, y, z'
'-x+1/2, y, -z'
'x+1/2, y+1/2, z+1/2'
'-x+1, y+1/2, -z+1/2'
'-x, -y, -z'
'x-1/2, -y, z'
'-x+1/2, -y+1/2, -z+1/2'
'x, -y+1/2, z+1/2'

loop_
_atom_site_label
_atom_site_type_symbol
_atom_site_fract_x
_atom_site_fract_y
_atom_site_fract_z
_atom_site_U_iso_or_equiv
_atom_site_adp_type
_atom_site_occupancy
_atom_site_site_symmetry_order
_atom_site_calc_flag
_atom_site_refinement_flags_posn
_atom_site_refinement_flags_adp
_atom_site_refinement_flags_occupancy
_atom_site_disorder_assembly
_atom_site_disorder_group
C2Y C 0.2346(18) 0.709(3) 0.0306(17) 0.201(17) Uani 0.5 1 d D U P A -1
H2Y1 H 0.205025 0.735769 -0.003219 0.302 Uiso 0.5 1 calc R U P A -1
H2Y2 H 0.217239 0.672113 0.054933 0.302 Uiso 0.5 1 calc R U P A -1
H2Y3 H 0.257176 0.763599 0.053016 0.302 Uiso 0.5 1 calc R U P A -1
O1Y O 0.3130(9) 0.5860(15) 0.0229(10) 0.197(8) Uani 0.5 1 d D U P A -1
C3Y C 0.2587(11) 0.648(3) -0.0533(10) 0.147(9) Uani 0.5 1 d D U P A -1
H3Y1 H 0.225938 0.691715 -0.069329 0.221 Uiso 0.5 1 calc R U P A -1
H3Y2 H 0.291249 0.675925 -0.062120 0.221 Uiso 0.5 1 calc R U P A -1
H3Y3 H 0.250125 0.582446 -0.070541 0.221 Uiso 0.5 1 calc R U P A -1
C1Y C 0.2722(8) 0.6412(17) 0.0105(9) 0.138(7) Uani 0.5 1 d D U P A -1
O1W O 0.0353(4) 0.6153(11) 0.2242(4) 0.152(6) Uani 0.818(16) 1 d . . P B 1
O3W O 0.0718(3) 1.0866(9) -0.2498(4) 0.135(4) Uani 0.818(16) 1 d . . P B 1
O1WA O 0.0303(9) 0.714(3) 0.2243(9) 0.078(11) Uani 0.182(16) 1 d . . P B 2
O3B O 0.0671(19) 0.988(4) -0.2636(19) 0.133(16) Uiso 0.182(16) 1 d . . P B 2
O2W O 0.1272(4) 1.2123(8) -0.1522(5) 0.108(4) Uani 0.583(15) 1 d . . P C 1
O2WA O 0.0992(8) 1.2566(14) -0.2136(10) 0.168(10) Uani 0.417(15) 1 d . . P C 2
O1S O 0.250000 1.2102(8) 0.000000 0.124(3) Uani 1 2 d DS T P . .
C1S C 0.250000 1.2970(9) 0.000000 0.083(3) Uani 1 2 d DS T P . .
C2S C 0.3026(4) 1.3518(11) 0.0062(4) 0.143(4) Uani 1 1 d D . . . .
H2S1 H 0.295052 1.423064 0.005296 0.215 Uiso 1 1 calc R U . . .
H2S2 H 0.331137 1.334455 0.043173 0.215 Uiso 1 1 calc R U . . .
H2S3 H 0.316458 1.334455 -0.025823 0.215 Uiso 1 1 calc R U . . .
N1X N 0.5629(14) 0.545(2) 0.1067(11) 0.103(7) Uani 0.552(12) 1 d D U P D 1
H1X1 H 0.573754 0.493271 0.129863 0.124 Uiso 0.552(12) 1 calc R U P D 1
H1X2 H 0.547461 0.596024 0.117861 0.124 Uiso 0.552(12) 1 calc R U P D 1
N2X N 0.5927(11) 0.4682(15) 0.0391(12) 0.103(6) Uani 0.552(12) 1 d D U P D 1
H2X1 H 0.603547 0.416888 0.062272 0.123 Uiso 0.552(12) 1 calc R U P D 1
H2X2 H 0.597305 0.468210 0.004834 0.123 Uiso 0.552(12) 1 calc R U P D 1
O1X O 0.5090(6) 0.8839(12) -0.0825(6) 0.104(4) Uani 0.552(12) 1 d D U P D 1
O2X O 0.3537(5) 1.1972(9) -0.1812(7) 0.090(3) Uani 0.552(12) 1 d D U P D 1
C1X C 0.5698(10) 0.5445(17) 0.0557(10) 0.091(5) Uani 0.552(12) 1 d D U P D 1
C2X C 0.5516(8) 0.6309(14) 0.0173(8) 0.084(4) Uani 0.552(12) 1 d D U P D 1
C3X C 0.5467(8) 0.7216(15) 0.0391(8) 0.085(4) Uani 0.552(12) 1 d D U P D 1
H3X H 0.553420 0.727054 0.079678 0.101 Uiso 0.552(12) 1 calc R U P D 1
C4X C 0.5327(6) 0.8055(14) 0.0061(8) 0.090(4) Uani 0.552(12) 1 d D U P D 1
H4X H 0.530088 0.867938 0.023012 0.108 Uiso 0.552(12) 1 calc R U P D 1
C5X C 0.5224(7) 0.7953(15) -0.0533(8) 0.093(4) Uani 0.552(12) 1 d D U P D 1
C6X C 0.5267(7) 0.7059(15) -0.0774(8) 0.096(4) Uani 0.552(12) 1 d D U P D 1
H6X H 0.519043 0.700417 -0.118094 0.115 Uiso 0.552(12) 1 calc R U P D 1
C7X C 0.5417(9) 0.6257(15) -0.0436(8) 0.096(4) Uani 0.552(12) 1 d D U P D 1
H7X H 0.545809 0.564158 -0.060606 0.116 Uiso 0.552(12) 1 calc R U P D 1
C8X C 0.4928(6) 0.8872(15) -0.1468(7) 0.101(4) Uani 0.552(12) 1 d D U P D 1
H8X1 H 0.520175 0.848549 -0.159633 0.121 Uiso 0.552(12) 1 calc R U P D 1
H8X2 H 0.454943 0.857099 -0.164273 0.121 Uiso 0.552(12) 1 calc R U P D 1
C9X C 0.4918(9) 0.9901(17) -0.1666(10) 0.113(5) Uani 0.552(12) 1 d D U P D 1
H9X1 H 0.479464 0.990157 -0.209502 0.136 Uiso 0.552(12) 1 calc R U P D 1
H9X2 H 0.530838 1.016120 -0.152498 0.136 Uiso 0.552(12) 1 calc R U P D 1
C10X C 0.4539(5) 1.0610(14) -0.1474(8) 0.103(4) Uani 0.552(12) 1 d D U P D 1
H10A H 0.460394 1.129273 -0.158375 0.124 Uiso 0.552(12) 1 calc R U P D 1
H10B H 0.464081 1.058553 -0.104582 0.124 Uiso 0.552(12) 1 calc R U P D 1
C11X C 0.3914(5) 1.0354(11) -0.1746(7) 0.095(4) Uani 0.552(12) 1 d D U P D 1
H11A H 0.381788 1.036696 -0.217359 0.115 Uiso 0.552(12) 1 calc R U P D 1
H11B H 0.385289 0.967117 -0.163321 0.115 Uiso 0.552(12) 1 calc R U P D 1
C12X C 0.3533(7) 1.1008(10) -0.1585(8) 0.101(4) Uani 0.552(12) 1 d D U P D 1
H12A H 0.314501 1.073550 -0.173227 0.121 Uiso 0.552(12) 1 calc R U P D 1
H12B H 0.364483 1.104329 -0.115682 0.121 Uiso 0.552(12) 1 calc R U P D 1
C13X C 0.3126(8) 1.2641(14) -0.1773(11) 0.082(4) Uani 0.552(12) 1 d D U P D 1
C14X C 0.2744(9) 1.2419(18) -0.1467(11) 0.089(4) Uani 0.552(12) 1 d D U P D 1
H14X H 0.277643 1.182566 -0.124964 0.106 Uiso 0.552(12) 1 calc R U P D 1
C15X C 0.2330(9) 1.3090(18) -0.1500(12) 0.086(4) Uani 0.552(12) 1 d D U P D 1
H15X H 0.205501 1.293377 -0.132164 0.103 Uiso 0.552(12) 1 calc R U P D 1
C16X C 0.2292(14) 1.399(2) -0.1781(18) 0.083(4) Uani 0.552(12) 1 d D U P D 1
C17X C 0.2652(14) 1.412(2) -0.2104(18) 0.089(5) Uani 0.552(12) 1 d D U P D 1
H17X H 0.259533 1.467371 -0.235736 0.107 Uiso 0.552(12) 1 calc R U P D 1
C18X C 0.3081(12) 1.3490(18) -0.2072(15) 0.085(5) Uani 0.552(12) 1 d D U P D 1
H18X H 0.334857 1.364553 -0.226068 0.102 Uiso 0.552(12) 1 calc R U P D 1
C19X C 0.1837(8) 1.4662(17) -0.1815(14) 0.081(4) Uani 0.552(12) 1 d D U P D 1
N3X N 0.1393(9) 1.434(2) -0.1660(15) 0.108(7) Uani 0.552(12) 1 d D U P D 1
H3X1 H 0.115755 1.477461 -0.159415 0.129 Uiso 0.552(12) 1 calc R U P D 1
H3X2 H 0.134094 1.370656 -0.162465 0.129 Uiso 0.552(12) 1 calc R U P D 1
N4X N 0.1890(16) 1.5603(19) -0.186(2) 0.097(8) Uani 0.552(12) 1 d D U P D 1
H4X1 H 0.164358 1.600724 -0.178885 0.116 Uiso 0.552(12) 1 calc R U P D 1
H4X2 H 0.217195 1.584266 -0.195834 0.116 Uiso 0.552(12) 1 calc R U P D 1
N1A N 0.5666(12) 0.519(2) 0.1079(11) 0.085(7) Uani 0.448(12) 1 d D U P D 2
H1A1 H 0.571873 0.465644 0.129755 0.102 Uiso 0.448(12) 1 calc R U P D 2
H1A2 H 0.552364 0.572688 0.118102 0.102 Uiso 0.448(12) 1 calc R U P D 2
N2A N 0.6016(17) 0.439(2) 0.0437(14) 0.108(8) Uani 0.448(12) 1 d D U P D 2
H2A1 H 0.607191 0.384593 0.064849 0.129 Uiso 0.448(12) 1 calc R U P D 2
H2A2 H 0.610245 0.440130 0.011520 0.129 Uiso 0.448(12) 1 calc R U P D 2
O1A O 0.5248(7) 0.8503(13) -0.0816(7) 0.092(4) Uani 0.448(12) 1 d D U P D 2
O2A O 0.3715(7) 1.2228(12) -0.1883(9) 0.102(4) Uani 0.448(12) 1 d D U P D 2
C1A C 0.5800(13) 0.5183(17) 0.0604(9) 0.080(5) Uani 0.448(12) 1 d D U P D 2
C2A C 0.5655(10) 0.6053(16) 0.0221(10) 0.083(4) Uani 0.448(12) 1 d D U P D 2
C3A C 0.5601(10) 0.6969(16) 0.0425(9) 0.076(4) Uani 0.448(12) 1 d D U P D 2
H3A H 0.564715 0.704023 0.082582 0.091 Uiso 0.448(12) 1 calc R U P D 2
C4A C 0.5485(8) 0.7792(16) 0.0084(8) 0.084(4) Uani 0.448(12) 1 d D U P D 2
H4A H 0.547748 0.843381 0.024044 0.101 Uiso 0.448(12) 1 calc R U P D 2
C5A C 0.5376(9) 0.7641(16) -0.0506(8) 0.087(4) Uani 0.448(12) 1 d D U P D 2
C6A C 0.5424(10) 0.6742(16) -0.0734(9) 0.092(5) Uani 0.448(12) 1 d D U P D 2
H6A H 0.536594 0.667595 -0.113763 0.111 Uiso 0.448(12) 1 calc R U P D 2
C7A C 0.5553(9) 0.5945(17) -0.0385(9) 0.086(4) Uani 0.448(12) 1 d D U P D 2
H70 H 0.557700 0.531067 -0.054326 0.103 Uiso 0.448(12) 1 calc R U P D 2
C8A C 0.5104(10) 0.8447(17) -0.1461(8) 0.103(5) Uani 0.448(12) 1 d D U P D 2
H8A1 H 0.542530 0.817069 -0.156375 0.124 Uiso 0.448(12) 1 calc R U P D 2
H8A2 H 0.477067 0.801659 -0.162884 0.124 Uiso 0.448(12) 1 calc R U P D 2
C9A C 0.4979(11) 0.9469(18) -0.1689(11) 0.100(6) Uani 0.448(12) 1 d D U P D 2
H9A1 H 0.489764 0.947026 -0.211442 0.120 Uiso 0.448(12) 1 calc R U P D 2
H9A2 H 0.531023 0.990002 -0.151163 0.120 Uiso 0.448(12) 1 calc R U P D 2
C10A C 0.4465(7) 0.9860(14) -0.1541(9) 0.096(5) Uani 0.448(12) 1 d D U P D 2
H10C H 0.413508 0.942605 -0.171830 0.115 Uiso 0.448(12) 1 calc R U P D 2
H10D H 0.454728 0.985397 -0.111554 0.115 Uiso 0.448(12) 1 calc R U P D 2
C11A C 0.4330(8) 1.0905(13) -0.1769(10) 0.095(5) Uani 0.448(12) 1 d D U P D 2
H11C H 0.464987 1.134768 -0.157210 0.115 Uiso 0.448(12) 1 calc R U P D 2
H11D H 0.427424 1.091847 -0.219043 0.115 Uiso 0.448(12) 1 calc R U P D 2
C12A C 0.3819(8) 1.1256(14) -0.1667(9) 0.099(5) Uani 0.448(12) 1 d D U P D 2
H12C H 0.349572 1.082309 -0.186722 0.118 Uiso 0.448(12) 1 calc R U P D 2
H12D H 0.387180 1.124793 -0.124623 0.118 Uiso 0.448(12) 1 calc R U P D 2
C13A C 0.3240(11) 1.2742(17) -0.1885(13) 0.082(5) Uani 0.448(12) 1 d D U P D 2
C14A C 0.2917(10) 1.2480(18) -0.1522(13) 0.081(5) Uani 0.448(12) 1 d D U P D 2
H140 H 0.298998 1.189158 -0.129676 0.097 Uiso 0.448(12) 1 calc R U P D 2
C15A C 0.2498(10) 1.3118(18) -0.1515(15) 0.079(5) Uani 0.448(12) 1 d D U P D 2
H15A H 0.227694 1.296420 -0.127482 0.095 Uiso 0.448(12) 1 calc R U P D 2
C16A C 0.2377(16) 1.398(2) -0.184(2) 0.074(5) Uani 0.448(12) 1 d D U P D 2
C17A C 0.2733(16) 1.422(2) -0.2158(19) 0.077(5) Uani 0.448(12) 1 d D U P D 2
H17A H 0.269030 1.484014 -0.235362 0.092 Uiso 0.448(12) 1 calc R U P D 2
C18A C 0.3137(14) 1.359(2) -0.2190(16) 0.079(5) Uani 0.448(12) 1 d D U P D 2
H18A H 0.335463 1.374396 -0.243410 0.095 Uiso 0.448(12) 1 calc R U P D 2
C19A C 0.1972(12) 1.4687(19) -0.1778(18) 0.084(6) Uani 0.448(12) 1 d D U P D 2
N3A N 0.1489(14) 1.436(2) -0.171(2) 0.105(8) Uani 0.448(12) 1 d D U P D 2
H3A1 H 0.119387 1.474839 -0.178083 0.126 Uiso 0.448(12) 1 calc R U P D 2
H3A2 H 0.147008 1.374641 -0.158746 0.126 Uiso 0.448(12) 1 calc R U P D 2
N4A N 0.197(2) 1.559(2) -0.195(3) 0.084(7) Uani 0.448(12) 1 d D U P D 2
H4A1 H 0.166306 1.595429 -0.202254 0.101 Uiso 0.448(12) 1 calc R U P D 2
H4A2 H 0.227376 1.583982 -0.200694 0.101 Uiso 0.448(12) 1 calc R U P D 2
S2 S 0.15572(7) 0.70844(16) 0.17947(8) 0.0869(6) Uani 1 1 d . . . . .
S1 S 0.4284(3) 0.6567(4) 0.1314(2) 0.0912(16) Uani 0.578(12) 1 d . . P E 1
O2 O 0.4880(5) 0.6648(14) 0.1393(6) 0.098(4) Uani 0.578(12) 1 d . . P E 1
O3 O 0.3980(4) 0.5869(10) 0.0810(4) 0.116(4) Uani 0.578(12) 1 d . . P E 1
S1A S 0.4517(3) 0.6853(8) 0.1586(6) 0.127(3) Uani 0.422(12) 1 d . . P E 2
O2C O 0.4707(12) 0.639(2) 0.1097(9) 0.125(9) Uani 0.422(12) 1 d . . P E 2
O3A O 0.4899(5) 0.7286(14) 0.2094(8) 0.141(8) Uani 0.422(12) 1 d . . P E 2
O4 O 0.32708(19) 1.0510(4) 0.0602(2) 0.0893(14) Uani 1 1 d . . . . .
H4B H 0.308898 1.049791 0.024583 0.134 Uiso 1 1 calc R U . . .
O8 O 0.21809(18) 1.0419(4) 0.0572(2) 0.0848(13) Uani 1 1 d . . . . .
H8 H 0.253159 1.051490 0.069110 0.127 Uiso 1 1 calc R U . . .
C10 C 0.1742(3) 0.8051(6) 0.1407(3) 0.0775(17) Uani 1 1 d . . . . .
C7 C 0.1080(3) 0.9606(6) 0.0057(3) 0.0775(17) Uani 1 1 d . . . . .
H7A H 0.112847 1.033144 0.004097 0.093 Uiso 1 1 calc R U . . .
H7B H 0.069209 0.947686 0.006083 0.093 Uiso 1 1 calc R U . . .
C11 C 0.2293(2) 0.8433(6) 0.1622(3) 0.0770(18) Uani 1 1 d . . . . .
H11 H 0.255904 0.815433 0.195787 0.092 Uiso 1 1 calc R U . . .
O7 O 0.2026(2) 0.6399(4) 0.1952(3) 0.1005(16) Uani 1 1 d . . . . .
O1 O 0.4145(2) 0.6234(5) 0.1792(3) 0.1034(17) Uani 1 1 d . . . . .
C6 C 0.3505(2) 0.9590(6) 0.0776(3) 0.0790(18) Uani 1 1 d . . . . .
C9 C 0.1360(2) 0.8440(6) 0.0908(3) 0.0801(19) Uani 1 1 d . . . . .
H9 H 0.099049 0.816956 0.076754 0.096 Uiso 1 1 calc R U . . .
C8 C 0.1499(2) 0.9208(6) 0.0607(3) 0.0793(18) Uani 1 1 d . . . . .
C14 C 0.3049(2) 0.9628(6) 0.1562(3) 0.0811(19) Uani 1 1 d . . . . .
H14A H 0.303718 1.035125 0.149740 0.097 Uiso 1 1 calc R U . . .
H14B H 0.321085 0.950930 0.198511 0.097 Uiso 1 1 calc R U . . .
O5 O 0.1037(2) 0.6660(5) 0.1399(3) 0.127(2) Uani 1 1 d . . . . .
C12 C 0.2444(2) 0.9213(6) 0.1341(3) 0.0760(17) Uani 1 1 d . . . . .
C13 C 0.2057(3) 0.9607(6) 0.0835(3) 0.0765(17) Uani 1 1 d . . . . .
C2 C 0.3691(3) 0.8237(6) 0.1441(3) 0.0833(19) Uani 1 1 d . . . . .
H2 H 0.363162 0.791552 0.176267 0.100 Uiso 1 1 calc R U . . .
C4 C 0.4094(3) 0.8241(6) 0.0674(3) 0.0809(19) Uani 1 1 d . . . . .
H4 H 0.431349 0.792790 0.047010 0.097 Uiso 1 1 calc R U . . .
C5 C 0.3844(2) 0.9134(6) 0.0481(3) 0.0797(18) Uani 1 1 d . . . . .
O6 O 0.1472(3) 0.7516(5) 0.2298(3) 0.1075(17) Uani 1 1 d . . . . .
C3 C 0.4033(3) 0.7785(7) 0.1162(3) 0.097(2) Uani 1 1 d . . . . .
C1 C 0.3434(2) 0.9152(6) 0.1258(3) 0.0783(18) Uani 1 1 d . . . . .

loop_
_atom_site_aniso_label
_atom_site_aniso_U_11
_atom_site_aniso_U_22
_atom_site_aniso_U_33
_atom_site_aniso_U_23
_atom_site_aniso_U_13
_atom_site_aniso_U_12
C2Y 0.17(3) 0.24(4) 0.17(3) -0.03(2) 0.03(2) 0.02(2)
O1Y 0.165(15) 0.162(15) 0.216(18) 0.037(14) -0.005(13) 0.047(11)
C3Y 0.088(13) 0.21(3) 0.148(15) 0.035(18) 0.046(12) -0.008(16)
C1Y 0.109(12) 0.129(14) 0.131(13) 0.007(12) -0.022(10) 0.000(9)
O1W 0.098(5) 0.231(16) 0.116(6) 0.058(7) 0.021(5) -0.015(7)
O3W 0.085(5) 0.216(12) 0.110(6) 0.015(6) 0.038(4) 0.030(6)
O1WA 0.045(11) 0.13(3) 0.042(11) -0.007(13) -0.004(8) 0.023(13)
O2W 0.074(6) 0.126(8) 0.124(8) 0.014(6) 0.034(5) 0.001(5)
O2WA 0.110(12) 0.136(14) 0.20(2) 0.015(13) -0.035(12) -0.032(11)
O1S 0.152(9) 0.111(7) 0.121(7) 0.000 0.063(6) 0.000
C1S 0.074(6) 0.103(8) 0.068(5) 0.000 0.018(4) 0.000
C2S 0.099(6) 0.222(13) 0.106(7) -0.008(8) 0.028(5) -0.043(8)
N1X 0.093(16) 0.098(12) 0.104(9) 0.011(9) 0.012(9) -0.011(9)
N2X 0.068(10) 0.114(12) 0.134(12) 0.036(11) 0.043(9) 0.008(9)
O1X 0.052(6) 0.145(10) 0.117(6) 0.032(7) 0.029(5) 0.017(6)
O2X 0.060(6) 0.103(6) 0.104(7) 0.011(5) 0.026(5) -0.010(5)
C1X 0.033(8) 0.123(11) 0.109(8) 0.013(8) 0.009(6) 0.001(8)
C2X 0.034(9) 0.117(9) 0.099(6) 0.005(6) 0.019(6) -0.003(7)
C3X 0.028(9) 0.125(10) 0.103(8) 0.009(6) 0.024(6) 0.013(7)
C4X 0.029(8) 0.127(10) 0.114(7) 0.013(7) 0.022(6) 0.009(7)
C5X 0.039(7) 0.132(10) 0.112(7) 0.021(7) 0.031(6) 0.003(7)
C6X 0.047(9) 0.143(10) 0.090(7) 0.010(7) 0.010(7) 0.004(8)
C7X 0.053(10) 0.128(11) 0.104(7) -0.002(7) 0.018(8) 0.003(8)
C8X 0.054(7) 0.135(11) 0.117(7) 0.021(9) 0.032(7) 0.020(7)
C9X 0.088(9) 0.137(12) 0.116(10) 0.025(10) 0.034(8) 0.007(9)
C10X 0.069(7) 0.125(11) 0.105(10) 0.029(9) 0.014(6) 0.003(7)
C11X 0.080(7) 0.097(8) 0.100(8) 0.027(7) 0.016(6) -0.004(6)
C12X 0.071(7) 0.104(8) 0.121(10) 0.012(7) 0.023(7) -0.010(6)
C13X 0.057(8) 0.104(7) 0.088(11) 0.017(6) 0.029(6) -0.012(6)
C14X 0.080(11) 0.106(9) 0.090(8) 0.008(7) 0.042(8) -0.021(8)
C15X 0.067(11) 0.115(8) 0.087(8) 0.006(7) 0.041(9) -0.019(7)
C16X 0.055(9) 0.117(8) 0.083(10) 0.006(7) 0.031(6) -0.012(6)
C17X 0.063(10) 0.116(10) 0.094(11) 0.021(8) 0.035(7) -0.003(8)
C18X 0.061(7) 0.109(9) 0.100(13) 0.020(8) 0.046(7) -0.010(6)
C19X 0.033(7) 0.123(8) 0.081(8) 0.009(7) 0.010(6) -0.015(6)
N3X 0.055(7) 0.182(16) 0.096(11) 0.006(11) 0.037(8) -0.026(8)
N4X 0.060(11) 0.121(8) 0.12(2) 0.001(11) 0.043(10) -0.006(7)
N1A 0.039(7) 0.128(19) 0.091(9) -0.024(9) 0.024(7) 0.024(11)
N2A 0.095(15) 0.133(15) 0.113(15) -0.016(12) 0.059(13) 0.035(12)
O1A 0.057(9) 0.132(10) 0.089(6) -0.003(7) 0.028(6) 0.014(7)
O2A 0.072(9) 0.113(9) 0.117(10) -0.013(8) 0.027(7) 0.008(7)
C1A 0.045(12) 0.115(11) 0.088(9) -0.025(7) 0.033(8) 0.023(8)
C2A 0.031(9) 0.120(10) 0.103(8) -0.010(7) 0.029(7) 0.013(7)
C3A 0.025(10) 0.116(10) 0.087(8) -0.005(7) 0.017(7) 0.016(7)
C4A 0.034(10) 0.126(11) 0.096(7) 0.002(7) 0.027(7) 0.022(8)
C5A 0.045(10) 0.125(10) 0.094(7) -0.003(7) 0.025(7) 0.017(8)
C6A 0.058(11) 0.135(11) 0.087(9) -0.004(7) 0.028(9) 0.026(9)
C7A 0.039(9) 0.119(11) 0.104(8) -0.011(8) 0.027(7) 0.010(8)
C8A 0.088(12) 0.139(13) 0.092(7) 0.005(9) 0.041(9) 0.030(9)
C9A 0.091(11) 0.122(14) 0.093(10) -0.003(10) 0.038(9) 0.011(10)
C10A 0.074(8) 0.099(9) 0.111(10) -0.003(9) 0.025(7) 0.007(7)
C11A 0.090(10) 0.104(9) 0.095(10) 0.001(9) 0.033(8) 0.009(8)
C12A 0.067(8) 0.110(9) 0.114(11) -0.009(9) 0.022(8) 0.006(7)
C13A 0.082(10) 0.090(9) 0.081(10) -0.008(7) 0.036(7) -0.006(8)
C14A 0.073(13) 0.085(9) 0.088(11) 0.004(8) 0.031(8) -0.014(9)
C15A 0.066(12) 0.086(8) 0.091(10) 0.004(7) 0.034(9) -0.021(8)
C16A 0.058(11) 0.092(8) 0.075(11) 0.001(7) 0.026(7) -0.008(7)
C17A 0.066(11) 0.096(10) 0.076(10) 0.000(8) 0.033(8) -0.014(8)
C18A 0.064(10) 0.105(10) 0.073(12) 0.004(7) 0.030(7) -0.008(8)
C19A 0.064(13) 0.100(9) 0.093(13) 0.001(8) 0.033(12) -0.005(8)
N3A 0.085(14) 0.111(13) 0.142(19) -0.024(13) 0.069(13) -0.012(11)
N4A 0.066(14) 0.102(9) 0.102(15) 0.007(9) 0.051(10) 0.017(9)
S2 0.0546(9) 0.1159(15) 0.0872(11) 0.0025(10) 0.0189(8) -0.0052(8)
S1 0.060(3) 0.129(3) 0.096(3) 0.012(2) 0.041(2) 0.029(2)
O2 0.054(6) 0.141(11) 0.113(10) 0.036(9) 0.045(6) 0.026(6)
O3 0.094(7) 0.161(10) 0.085(6) -0.007(6) 0.019(5) 0.009(7)
S1A 0.053(3) 0.161(7) 0.166(8) 0.075(6) 0.033(5) 0.005(4)
O2C 0.13(2) 0.152(19) 0.114(15) 0.030(14) 0.075(15) 0.069(16)
O3A 0.041(6) 0.187(16) 0.168(16) 0.082(13) -0.002(7) -0.002(7)
O4 0.060(2) 0.117(4) 0.086(3) 0.008(3) 0.017(2) -0.003(3)
O8 0.060(2) 0.104(3) 0.091(3) -0.006(3) 0.025(2) -0.004(2)
C10 0.053(3) 0.102(5) 0.079(4) -0.005(3) 0.024(3) -0.004(3)
C7 0.056(3) 0.110(5) 0.065(3) -0.006(3) 0.017(3) -0.001(3)
C11 0.050(3) 0.106(5) 0.071(4) -0.005(4) 0.015(3) -0.001(3)
O7 0.069(3) 0.113(4) 0.119(4) 0.006(3) 0.031(3) 0.007(3)
O1 0.070(3) 0.139(5) 0.111(4) 0.034(3) 0.043(3) 0.014(3)
C6 0.049(3) 0.111(5) 0.074(4) 0.009(4) 0.016(3) -0.003(3)
C9 0.046(3) 0.124(6) 0.068(3) -0.011(4) 0.015(3) -0.002(3)
C8 0.044(3) 0.121(6) 0.071(4) -0.006(4) 0.016(3) -0.001(3)
C14 0.051(3) 0.123(6) 0.068(3) -0.008(4) 0.016(3) -0.011(3)
O5 0.072(3) 0.158(6) 0.121(4) 0.029(4) -0.009(3) -0.043(3)
C12 0.051(3) 0.103(5) 0.069(3) -0.008(3) 0.014(3) -0.004(3)
C13 0.053(3) 0.101(5) 0.074(4) -0.010(4) 0.020(3) -0.005(3)
C2 0.055(3) 0.121(6) 0.079(4) 0.014(4) 0.028(3) 0.008(3)
C4 0.057(3) 0.115(5) 0.074(4) 0.009(4) 0.024(3) 0.004(3)
C5 0.048(3) 0.120(5) 0.070(4) 0.010(4) 0.018(3) 0.001(3)
O6 0.102(4) 0.135(5) 0.104(4) 0.008(3) 0.058(3) 0.005(3)
C3 0.053(3) 0.151(7) 0.086(5) 0.006(5) 0.023(3) 0.010(4)
C1 0.050(3) 0.113(5) 0.070(4) -0.008(4) 0.017(3) -0.008(3)

loop_
_atom_type_symbol
_atom_type_description
_atom_type_scat_dispersion_real
_atom_type_scat_dispersion_imag
_atom_type_scat_source
S S 0.3331 0.5567 'International Tables Vol C Tables 4.2.6.8 and 6.1.1.4'
O O 0.0492 0.0322 'International Tables Vol C Tables 4.2.6.8 and 6.1.1.4'
C C 0.0181 0.0091 'International Tables Vol C Tables 4.2.6.8 and 6.1.1.4'
N N 0.0311 0.0180 'International Tables Vol C Tables 4.2.6.8 and 6.1.1.4'
H H 0.0000 0.0000 'International Tables Vol C Tables 4.2.6.8 and 6.1.1.4'

loop_
_geom_angle_atom_site_label_1
_geom_angle_atom_site_label_2
_geom_angle_atom_site_label_3
_geom_angle
_geom_angle_site_symmetry_1
_geom_angle_site_symmetry_3
_geom_angle_publ_flag
O1Y C1Y C3Y 101(2) . . ?
O1Y C1Y C2Y 149(3) . . ?
C3Y C1Y C2Y 110(3) . . ?
O1S C1S C2S 120.2(7) . . ?
O1S C1S C2S 120.2(7) . 2 ?
C2S C1S C2S 119.6(14) . 2 ?
C5X O1X C8X 120.5(14) . . ?
C13X O2X C12X 118.1(12) . . ?
N2X C1X N1X 120.0(17) . . ?
N2X C1X C2X 120.4(14) . . ?
N1X C1X C2X 119.6(17) . . ?
C3X C2X C7X 116.5(14) . . ?
C3X C2X C1X 121.0(14) . . ?
C7X C2X C1X 122.5(15) . . ?
C2X C3X C4X 123.8(14) . . ?
C3X C4X C5X 117.0(15) . . ?
C6X C5X O1X 126.1(14) . . ?
C6X C5X C4X 121.4(15) . . ?
O1X C5X C4X 112.4(15) . . ?
C7X C6X C5X 119.9(15) . . ?
C6X C7X C2X 121.3(16) . . ?
C9X C8X O1X 110.1(15) . . ?
C8X C9X C10X 116.1(14) . . ?
C9X C10X C11X 112.0(16) . . ?
C12X C11X C10X 114.6(13) . . ?
O2X C12X C11X 111.5(14) . . ?
C18X C13X O2X 116.7(14) . . ?
C18X C13X C14X 120.8(13) . . ?
O2X C13X C14X 122.3(13) . . ?
C15X C14X C13X 117.2(13) . . ?
C14X C15X C16X 123.0(14) . . ?
C15X C16X C17X 116.0(14) . . ?
C15X C16X C19X 120.6(14) . . ?
C17X C16X C19X 122.5(14) . . ?
C18X C17X C16X 122.5(14) . . ?
C13X C18X C17X 119.6(14) . . ?
N4X C19X N3X 116.9(18) . . ?
N4X C19X C16X 121.8(17) . . ?
N3X C19X C16X 119.4(15) . . ?
C5A O1A C8A 118.0(15) . . ?
C13A O2A C12A 121.9(16) . . ?
N1A C1A N2A 121.7(18) . . ?
N1A C1A C2A 118.4(16) . . ?
N2A C1A C2A 119.7(16) . . ?
C3A C2A C7A 118.0(16) . . ?
C3A C2A C1A 122.0(15) . . ?
C7A C2A C1A 120.0(15) . . ?
C2A C3A C4A 123.2(16) . . ?
C3A C4A C5A 116.3(16) . . ?
C6A C5A O1A 124.9(15) . . ?
C6A C5A C4A 122.9(17) . . ?
O1A C5A C4A 112.2(16) . . ?
C7A C6A C5A 119.5(16) . . ?
C6A C7A C2A 120.0(17) . . ?
C9A C8A O1A 107.2(16) . . ?
C8A C9A C10A 108.8(16) . . ?
C11A C10A C9A 109.8(15) . . ?
C12A C11A C10A 110.1(15) . . ?
O2A C12A C11A 107.8(16) . . ?
C18A C13A O2A 116.2(18) . . ?
C18A C13A C14A 120.8(15) . . ?
O2A C13A C14A 122.4(16) . . ?
C15A C14A C13A 116.4(15) . . ?
C14A C15A C16A 123.3(17) . . ?
C15A C16A C17A 117.0(15) . . ?
C15A C16A C19A 121.6(18) . . ?
C17A C16A C19A 120.4(15) . . ?
C18A C17A C16A 120.7(16) . . ?
C13A C18A C17A 121.4(17) . . ?
N4A C19A N3A 117(2) . . ?
N4A C19A C16A 121.1(19) . . ?
N3A C19A C16A 119.1(18) . . ?
O6 S2 O7 111.5(4) . . ?
O6 S2 O5 112.0(4) . . ?
O7 S2 O5 113.3(4) . . ?
O6 S2 C10 107.1(4) . . ?
O7 S2 C10 106.6(3) . . ?
O5 S2 C10 105.7(3) . . ?
O1 S1 O2 116.1(8) . . ?
O1 S1 O3 106.1(7) . . ?
O2 S1 O3 111.9(8) . . ?
O1 S1 C3 108.0(4) . . ?
O2 S1 C3 103.9(9) . . ?
O3 S1 C3 110.8(6) . . ?
O3A S1A O1 105.1(10) . . ?
O3A S1A O2C 123.2(14) . . ?
O1 S1A O2C 115.1(17) . . ?
O3A S1A C3 110.2(10) . . ?
O1 S1A C3 102.2(5) . . ?
O2C S1A C3 99.0(12) . . ?
C9 C10 C11 120.1(7) . . ?
C9 C10 S2 121.8(5) . . ?
C11 C10 S2 118.1(5) . . ?
C8 C7 C5 111.7(6) . 2 ?
C12 C11 C10 119.5(6) . . ?
C1 C6 O4 119.3(6) . . ?
C1 C6 C5 120.6(7) . . ?
O4 C6 C5 120.0(6) . . ?
C8 C9 C10 122.2(6) . . ?
C9 C8 C13 117.4(6) . . ?
C9 C8 C7 121.2(6) . . ?
C13 C8 C7 121.4(7) . . ?
C1 C14 C12 112.3(6) . . ?
C11 C12 C13 120.3(6) . . ?
C11 C12 C14 120.3(6) . . ?
C13 C12 C14 119.3(7) . . ?
O8 C13 C12 121.7(6) . . ?
O8 C13 C8 117.7(6) . . ?
C12 C13 C8 120.5(7) . . ?
C3 C2 C1 121.5(7) . . ?
C5 C4 C3 121.2(7) . . ?
C4 C5 C6 119.4(6) . . ?
C4 C5 C7 119.5(6) . 2 ?
C6 C5 C7 121.0(7) . 2 ?
C4 C3 C2 118.5(8) . . ?
C4 C3 S1 117.6(6) . . ?
C2 C3 S1 122.8(6) . . ?
C4 C3 S1A 123.7(6) . . ?
C2 C3 S1A 115.3(7) . . ?
C6 C1 C2 118.6(7) . . ?
C6 C1 C14 120.5(7) . . ?
C2 C1 C14 120.8(6) . . ?

loop_
_geom_bond_atom_site_label_1
_geom_bond_atom_site_label_2
_geom_bond_distance
_geom_bond_site_symmetry_2
_geom_bond_publ_flag
C2Y C1Y 1.504(18) . ?
O1Y C1Y 1.221(18) . ?
C3Y C1Y 1.483(18) . ?
O1S C1S 1.174(12) . ?
C1S C2S 1.475(11) . ?
C1S C2S 1.475(11) 2 ?
N1X C1X 1.309(15) . ?
N2X C1X 1.306(17) . ?
O1X C5X 1.377(17) . ?
O1X C8X 1.487(15) . ?
O2X C13X 1.395(15) . ?
O2X C12X 1.418(15) . ?
C1X C2X 1.473(18) . ?
C2X C3X 1.358(17) . ?
C2X C7X 1.424(16) . ?
C3X C4X 1.369(17) . ?
C4X C5X 1.395(17) . ?
C5X C6X 1.362(19) . ?
C6X C7X 1.338(19) . ?
C8X C9X 1.47(2) . ?
C9X C10X 1.52(2) . ?
C10X C11X 1.526(15) . ?
C11X C12X 1.445(19) . ?
C13X C18X 1.346(16) . ?
C13X C14X 1.422(17) . ?
C14X C15X 1.360(17) . ?
C15X C16X 1.386(16) . ?
C16X C17X 1.387(15) . ?
C16X C19X 1.437(16) . ?
C17X C18X 1.354(15) . ?
C19X N4X 1.288(17) . ?
C19X N3X 1.353(15) . ?
N1A C1A 1.306(15) . ?
N2A C1A 1.324(17) . ?
O1A C5A 1.370(18) . ?
O1A C8A 1.496(16) . ?
O2A C13A 1.376(17) . ?
O2A C12A 1.407(18) . ?
C1A C2A 1.473(19) . ?
C2A C3A 1.358(18) . ?
C2A C7A 1.422(17) . ?
C3A C4A 1.363(18) . ?
C4A C5A 1.388(18) . ?
C5A C6A 1.36(2) . ?
C6A C7A 1.35(2) . ?
C8A C9A 1.48(2) . ?
C9A C10A 1.54(2) . ?
C10A C11A 1.516(18) . ?
C11A C12A 1.46(2) . ?
C13A C18A 1.344(17) . ?
C13A C14A 1.423(19) . ?
C14A C15A 1.362(18) . ?
C15A C16A 1.391(17) . ?
C16A C17A 1.393(17) . ?
C16A C19A 1.438(17) . ?
C17A C18A 1.347(16) . ?
C19A N4A 1.294(18) . ?
C19A N3A 1.350(17) . ?
S2 O6 1.437(6) . ?
S2 O7 1.445(6) . ?
S2 O5 1.463(5) . ?
S2 C10 1.760(8) . ?
S1 O1 1.395(6) . ?
S1 O2 1.445(12) . ?
S1 O3 1.540(13) . ?
S1 C3 1.758(11) . ?
S1A O3A 1.42(2) . ?
S1A O1 1.458(8) . ?
S1A O2C 1.55(2) . ?
S1A C3 1.818(11) . ?
O4 C6 1.381(9) . ?
O8 C13 1.358(9) . ?
C10 C9 1.385(9) . ?
C10 C11 1.403(8) . ?
C7 C8 1.508(9) . ?
C7 C5 1.524(9) 2 ?
C11 C12 1.375(10) . ?
C6 C1 1.376(10) . ?
C6 C5 1.420(10) . ?
C9 C8 1.379(10) . ?
C8 C13 1.430(9) . ?
C14 C1 1.535(9) . ?
C14 C12 1.538(8) . ?
C12 C13 1.402(9) . ?
C2 C3 1.394(10) . ?
C2 C1 1.400(11) . ?
C4 C5 1.371(10) . ?
C4 C3 1.393(10) . ?
